data_7031577
loop_
_publ_author_name
'Naidu, K. S.'
'Patil, Yogesh P.'
'Nethaji, Munirathinam'
'Jagirdar, Balaji R.'

_publ_section_title
;
 Synthesis, characterization and reactivity studies of electrophilic
 ruthenium(ii) complexes: a study of H2 activation and labilization.
;
_journal_issue 35
_journal_name_full 'Dalton transactions (Cambridge, England : 2003)'
_journal_page_first 13410
_journal_page_last 13423
_journal_paper_doi 10.1039/c4dt00295d
_journal_volume 43
_journal_year 2014
_chemical_formula_moiety 'C68 H26 B Cl F44 N2 O1 P2 Ru, H2O'
_chemical_formula_sum 'C68 H28 B Cl F44 N2 O2 P2 Ru'
_chemical_formula_weight 1950.19
_chemical_name_systematic
;
 ?
;
_space_group_IT_number 15
_symmetry_cell_setting monoclinic
_symmetry_space_group_name_Hall '-C 2yc'
_symmetry_space_group_name_H-M 'C 1 2/c 1'
_atom_sites_solution_hydrogens geom
_atom_sites_solution_primary direct
_atom_sites_solution_secondary difmap
_audit_creation_method SHELXL-97
_cell_angle_alpha 90.00
_cell_angle_beta 123.569(2)
_cell_angle_gamma 90.00
_cell_formula_units_Z 8
_cell_length_a 45.7793(19)
_cell_length_b 12.2606(6)
_cell_length_c 31.1479(14)
_cell_measurement_reflns_used 982
_cell_measurement_temperature 296(2)
_cell_measurement_theta_max 23.74
_cell_measurement_theta_min 2.59
_cell_volume 14567.0(12)
_computing_cell_refinement 'bruker smart apex ccd'
_computing_data_collection 'bruker smart apex ccd'
_computing_data_reduction 'bruker saint'
_computing_molecular_graphics ortep-iii
_computing_publication_material WinGXv1.80.05
_computing_structure_refinement 'SHELXL-97 (Sheldrick, 2008)'
_computing_structure_solution shelxs-97
_diffrn_ambient_temperature 296(2)
_diffrn_measured_fraction_theta_full 1.000
_diffrn_measured_fraction_theta_max 1.000
_diffrn_measurement_device_type 'bruker smart apex ccd'
_diffrn_measurement_method omega
_diffrn_radiation_monochromator graphite
_diffrn_radiation_source 'fine-focus sealed tube'
_diffrn_radiation_type MoK\a
_diffrn_radiation_wavelength 0.71073
_diffrn_reflns_av_R_equivalents 0.0640
_diffrn_reflns_av_sigmaI/netI 0.0431
_diffrn_reflns_limit_h_max 56
_diffrn_reflns_limit_h_min -55
_diffrn_reflns_limit_k_max 15
_diffrn_reflns_limit_k_min -15
_diffrn_reflns_limit_l_max 38
_diffrn_reflns_limit_l_min -38
_diffrn_reflns_number 117399
_diffrn_reflns_theta_full 26.00
_diffrn_reflns_theta_max 26.00
_diffrn_reflns_theta_min 1.07
_exptl_absorpt_coefficient_mu 0.457
_exptl_absorpt_correction_T_max 0.9347
_exptl_absorpt_correction_T_min 0.9023
_exptl_absorpt_correction_type empirical
_exptl_absorpt_process_details sadabs
_exptl_crystal_colour yellow
_exptl_crystal_density_diffrn 1.778
_exptl_crystal_density_method 'not measured'
_exptl_crystal_description block
_exptl_crystal_F_000 7664
_exptl_crystal_size_max 0.23
_exptl_crystal_size_mid 0.19
_exptl_crystal_size_min 0.15
_refine_diff_density_max 2.321
_refine_diff_density_min -1.098
_refine_diff_density_rms 0.118
_refine_ls_extinction_method none
_refine_ls_goodness_of_fit_ref 1.156
_refine_ls_hydrogen_treatment mixed
_refine_ls_matrix_type fullcycle
_refine_ls_number_parameters 1098
_refine_ls_number_reflns 14310
_refine_ls_number_restraints 0
_refine_ls_restrained_S_all 1.156
_refine_ls_R_factor_all 0.0830
_refine_ls_R_factor_gt 0.0566
_refine_ls_shift/su_max 0.009
_refine_ls_shift/su_mean 0.003
_refine_ls_structure_factor_coef Fsqd
_refine_ls_weighting_details 'calc w=1/[\s^2^(Fo^2^)+(0.0961P)^2^+46.3709P] where P=(Fo^2^+2Fc^2^)/3'
_refine_ls_weighting_scheme calc
_refine_ls_wR_factor_gt 0.1613
_refine_ls_wR_factor_ref 0.1838
_reflns_number_gt 10615
_reflns_number_total 14310
_reflns_threshold_expression >2\s(I)
_cod_data_source_file c4dt00295d2.cif
_cod_data_source_block 9
_cod_depositor_comments
;
The following automatic conversions were performed:

'_symmetry_cell_setting' value 'Monoclinic' changed to 'monoclinic'
according to
/usr/data/users/saulius/crontab/automatic-downloads/rss-feeds/RSC/lib/dictionaries/cif_core.dic
dictionary named 'cif_core.dic' version 2.4.2 from 2011-04-26.

Automatic conversion script
Id: cif_fix_values 2281 2013-09-26 08:29:07Z andrius 

 Adding full bibliography for 7031571--7031581.cif.
;
_cod_original_cell_volume 14567.0(11)
_cod_original_sg_symbol_H-M C2/c
_cod_database_code 7031577

loop_
_symmetry_equiv_pos_as_xyz
'x, y, z'
'-x, y, -z+1/2'
'x+1/2, y+1/2, z'
'-x+1/2, y+1/2, -z+1/2'
'-x, -y, -z'
'x, -y, z-1/2'
'-x+1/2, -y+1/2, -z'
'x+1/2, -y+1/2, z-1/2'

loop_
_atom_site_label
_atom_site_type_symbol
_atom_site_fract_x
_atom_site_fract_y
_atom_site_fract_z
_atom_site_U_iso_or_equiv
_atom_site_adp_type
_atom_site_occupancy
_atom_site_symmetry_multiplicity
_atom_site_calc_flag
_atom_site_refinement_flags
_atom_site_disorder_assembly
_atom_site_disorder_group
Ru1 Ru 0.905857(9) -0.09521(3) 0.452258(13) 0.01804(8) Uani 1 1 d . . .
Cl1 Cl 0.96376(3) -0.07598(10) 0.52606(4) 0.0291(3) Uani 1 1 d . . .
P1 P 0.88680(3) -0.11815(9) 0.50578(4) 0.0197(2) Uani 1 1 d . . .
P2 P 0.88764(3) 0.07737(9) 0.44494(4) 0.0194(2) Uani 1 1 d . . .
F44 F 0.94717(12) 0.4906(8) 0.8504(2) 0.191(5) Uani 1 1 d . . .
F21 F 0.92661(10) 0.7024(3) 0.74164(14) 0.0539(10) Uani 1 1 d . . .
F28 F 0.70249(10) 0.3278(3) 0.49424(13) 0.0563(10) Uani 1 1 d . . .
F27 F 0.69585(9) 0.4728(3) 0.45215(12) 0.0529(10) Uani 1 1 d . . .
F22 F 0.91684(8) 0.7623(3) 0.67047(14) 0.0464(8) Uani 1 1 d . . .
F23 F 0.96180(8) 0.6624(3) 0.71839(14) 0.0510(9) Uani 1 1 d . . .
F24 F 0.86849(19) 0.3549(5) 0.53327(18) 0.118(2) Uani 1 1 d . . .
F26 F 0.9192(2) 0.4235(4) 0.5690(3) 0.139(3) Uani 1 1 d . . .
F25 F 0.91062(14) 0.2744(3) 0.59473(18) 0.0798(14) Uani 1 1 d . . .
F41 F 0.81823(10) 0.5904(3) 0.84079(13) 0.0466(8) Uani 1 1 d . . .
F39 F 0.77580(9) 0.5532(3) 0.76409(13) 0.0478(9) Uani 1 1 d . . .
F40 F 0.79695(9) 0.4293(3) 0.82203(13) 0.0439(8) Uani 1 1 d . . .
F33 F 0.76838(10) -0.0084(3) 0.68777(15) 0.0576(10) Uani 1 1 d . . .
F35 F 0.73930(9) 0.1321(3) 0.64485(15) 0.0488(9) Uani 1 1 d . . .
F34 F 0.74548(9) -0.0026(3) 0.60687(13) 0.0480(8) Uani 1 1 d . . .
F36 F 0.88052(12) -0.0066(5) 0.64431(18) 0.1004(19) Uani 1 1 d . . .
F37 F 0.91254(13) 0.0538(5) 0.7153(2) 0.111(2) Uani 1 1 d . . .
F31 F 0.78355(8) 0.7866(2) 0.63787(12) 0.0426(8) Uani 1 1 d . . .
F32 F 0.74907(9) 0.8011(2) 0.55607(12) 0.0392(7) Uani 1 1 d . . .
F30 F 0.72876(8) 0.7537(2) 0.60054(13) 0.0411(8) Uani 1 1 d . . .
F29 F 0.73669(8) 0.3607(3) 0.46931(11) 0.0410(8) Uani 1 1 d . . .
F10 F 0.91742(9) 0.0518(2) 0.59716(11) 0.0405(8) Uani 1 1 d . . .
F9 F 0.97582(9) 0.0345(3) 0.68945(12) 0.0518(9) Uani 1 1 d . . .
F8 F 1.01479(8) -0.1481(3) 0.71797(12) 0.0531(9) Uani 1 1 d . . .
F7 F 0.99256(9) -0.3210(3) 0.65172(12) 0.0494(9) Uani 1 1 d . . .
F6 F 0.93359(8) -0.3056(2) 0.55817(11) 0.0340(7) Uani 1 1 d . . .
F11 F 0.89565(9) 0.1441(3) 0.36012(12) 0.0514(9) Uani 1 1 d . . .
F12 F 0.84787(12) 0.2081(4) 0.26410(13) 0.0705(13) Uani 1 1 d . . .
F13 F 0.77879(10) 0.2158(3) 0.23062(12) 0.0630(12) Uani 1 1 d . . .
F14 F 0.75874(8) 0.1545(3) 0.29402(14) 0.0546(10) Uani 1 1 d . . .
F15 F 0.80576(7) 0.0886(2) 0.38879(13) 0.0392(8) Uani 1 1 d . . .
F19 F 1.00258(8) 0.3000(3) 0.51075(18) 0.0613(11) Uani 1 1 d . . .
F18 F 0.97192(8) 0.4895(2) 0.51102(13) 0.0418(8) Uani 1 1 d . . .
F17 F 0.90298(8) 0.4937(2) 0.47220(12) 0.0349(7) Uani 1 1 d . . .
F16 F 0.86518(7) 0.3112(2) 0.44090(10) 0.0271(6) Uani 1 1 d . . .
F20 F 0.96496(9) 0.1187(2) 0.47504(16) 0.0517(10) Uani 1 1 d . . .
F5 F 0.85577(8) -0.1578(2) 0.56837(11) 0.0312(6) Uani 1 1 d . . .
F4 F 0.82085(8) -0.3282(3) 0.57046(12) 0.0403(7) Uani 1 1 d . . .
F3 F 0.80624(8) -0.5009(3) 0.50757(13) 0.0428(8) Uani 1 1 d . . .
F2 F 0.82778(8) -0.4989(2) 0.44179(12) 0.0345(7) Uani 1 1 d . . .
F1 F 0.86208(7) -0.3301(2) 0.43835(10) 0.0266(6) Uani 1 1 d . . .
O1 O 0.92370(11) -0.2623(3) 0.45634(16) 0.0313(8) Uani 1 1 d . . .
C62 C 0.87952(15) 0.4226(4) 0.7693(2) 0.0334(12) Uani 1 1 d . . .
H62 H 0.8961 0.4005 0.7627 0.040 Uiso 1 1 calc R . .
O2P O 1.0157(2) 0.3548(7) 0.7233(3) 0.084(3) Uiso 0.513(15) 1 d P A 1
O2 O 1.0400(3) 0.3272(8) 0.7447(4) 0.066(4) Uiso 0.487(15) 1 d P A 2
C44 C 0.86739(16) 0.3934(4) 0.6237(2) 0.0355(13) Uani 1 1 d . . .
H44 H 0.8540 0.3329 0.6053 0.043 Uiso 1 1 calc R . .
C41 C 0.91231(15) 0.5231(4) 0.6402(2) 0.0347(12) Uani 1 1 d . . .
H41 H 0.9291 0.5480 0.6346 0.042 Uiso 1 1 calc R . .
C65 C 0.86654(15) 0.4771(5) 0.8311(2) 0.0363(13) Uani 1 1 d . . .
H65 H 0.8738 0.4934 0.8647 0.044 Uiso 1 1 calc R . .
C68 C 0.82077(13) 0.4602(4) 0.74122(18) 0.0262(10) Uani 1 1 d . . .
H68 H 0.7970 0.4647 0.7153 0.031 Uiso 1 1 calc R . .
C57 C 0.82136(15) 0.0371(4) 0.6675(2) 0.0332(12) Uani 1 1 d . . .
H57 H 0.8187 -0.0382 0.6674 0.040 Uiso 1 1 calc R . .
F38 F 0.8824(2) -0.0792(5) 0.7057(5) 0.218(6) Uani 1 1 d . . .
N2 N 0.86044(10) -0.1315(3) 0.38207(14) 0.0224(8) Uani 1 1 d . . .
C64 C 0.92849(18) 0.4455(6) 0.8604(2) 0.0522(17) Uani 1 1 d . . .
C63 C 0.89053(15) 0.4465(5) 0.8197(2) 0.0379(13) Uani 1 1 d . . .
C61 C 0.84479(13) 0.4303(4) 0.72857(18) 0.0262(10) Uani 1 1 d . . .
C37 C 0.86219(13) 0.4422(4) 0.65923(17) 0.0261(10) Uani 1 1 d . . .
C38 C 0.88235(13) 0.5360(4) 0.68338(18) 0.0273(11) Uani 1 1 d . . .
H38 H 0.8792 0.5733 0.7065 0.033 Uiso 1 1 calc R . .
C39 C 0.90677(14) 0.5753(4) 0.6742(2) 0.0315(11) Uani 1 1 d . . .
C40 C 0.92773(14) 0.6756(5) 0.7014(2) 0.0370(13) Uani 1 1 d . . .
C51 C 0.72019(14) 0.4078(4) 0.48872(19) 0.0326(12) Uani 1 1 d . . .
C50 C 0.74447(13) 0.4657(4) 0.53805(18) 0.0257(10) Uani 1 1 d . . .
C49 C 0.73868(13) 0.5736(4) 0.54336(19) 0.0251(10) Uani 1 1 d . . .
H49 H 0.7198 0.6114 0.5164 0.030 Uiso 1 1 calc R . .
C47 C 0.76202(13) 0.6245(4) 0.59039(18) 0.0245(10) Uani 1 1 d . . .
C46 C 0.79015(12) 0.5673(4) 0.63001(18) 0.0226(10) Uani 1 1 d . . .
H46 H 0.8053 0.6030 0.6610 0.027 Uiso 1 1 calc R . .
C45 C 0.79675(12) 0.4582(4) 0.62529(17) 0.0222(10) Uani 1 1 d . . .
C52 C 0.77306(13) 0.4100(4) 0.57788(18) 0.0248(10) Uani 1 1 d . . .
H52 H 0.7765 0.3377 0.5727 0.030 Uiso 1 1 calc R . .
C42 C 0.89212(17) 0.4326(4) 0.6147(2) 0.0395(14) Uani 1 1 d . . .
C43 C 0.8971(3) 0.3711(5) 0.5778(3) 0.067(2) Uani 1 1 d . . .
C66 C 0.83185(14) 0.4831(4) 0.79186(19) 0.0315(11) Uani 1 1 d . . .
C67 C 0.80584(15) 0.5135(4) 0.8040(2) 0.0350(12) Uani 1 1 d . . .
F43 F 0.94101(14) 0.3426(6) 0.8685(2) 0.126(2) Uani 1 1 d . . .
F42 F 0.93550(11) 0.4598(5) 0.90617(15) 0.0904(16) Uani 1 1 d . . .
C53 C 0.82935(13) 0.2669(4) 0.66716(17) 0.0256(10) Uani 1 1 d . . .
C60 C 0.85585(14) 0.1955(4) 0.67674(18) 0.0278(11) Uani 1 1 d . . .
H60 H 0.8768 0.2239 0.6834 0.033 Uiso 1 1 calc R . .
C58 C 0.85207(15) 0.0826(4) 0.6767(2) 0.0351(12) Uani 1 1 d . . .
C55 C 0.79487(14) 0.1064(4) 0.65862(18) 0.0279(11) Uani 1 1 d . . .
C54 C 0.79857(13) 0.2191(4) 0.65851(17) 0.0263(10) Uani 1 1 d . . .
H54 H 0.7803 0.2639 0.6526 0.032 Uiso 1 1 calc R . .
C56 C 0.76206(15) 0.0583(4) 0.6494(2) 0.0358(12) Uani 1 1 d . . .
C59 C 0.8809(2) 0.0095(5) 0.6854(3) 0.0513(17) Uani 1 1 d . . .
C48 C 0.75632(13) 0.7404(4) 0.59630(19) 0.0273(11) Uani 1 1 d . . .
C17 C 0.92261(12) -0.1275(4) 0.57407(18) 0.0235(10) Uani 1 1 d . . .
C22 C 0.93436(13) -0.0436(4) 0.60911(19) 0.0288(11) Uani 1 1 d . . .
C21 C 0.96490(15) -0.0506(5) 0.65675(19) 0.0363(12) Uani 1 1 d . . .
C20 C 0.98475(14) -0.1434(5) 0.6717(2) 0.0372(13) Uani 1 1 d . . .
C19 C 0.97346(14) -0.2300(5) 0.6380(2) 0.0349(12) Uani 1 1 d . . .
C18 C 0.94318(13) -0.2200(4) 0.59094(19) 0.0280(11) Uani 1 1 d . . .
C35 C 0.85869(12) -0.0034(4) 0.49787(18) 0.0214(9) Uani 1 1 d . . .
H35A H 0.8347 -0.0188 0.4700 0.026 Uiso 1 1 calc R . .
H35B H 0.8593 0.0065 0.5292 0.026 Uiso 1 1 calc R . .
C36 C 0.87096(12) 0.1005(4) 0.48591(18) 0.0225(10) Uani 1 1 d . . .
H36A H 0.8893 0.1336 0.5180 0.027 Uiso 1 1 calc R . .
H36B H 0.8516 0.1515 0.4688 0.027 Uiso 1 1 calc R . .
C23 C 0.85272(13) 0.1160(4) 0.37871(18) 0.0274(11) Uani 1 1 d . . .
C24 C 0.86192(15) 0.1460(5) 0.3445(2) 0.0368(13) Uani 1 1 d . . .
C25 C 0.83751(18) 0.1787(5) 0.2950(2) 0.0462(16) Uani 1 1 d . . .
C26 C 0.80279(16) 0.1815(5) 0.2781(2) 0.0458(16) Uani 1 1 d . . .
C27 C 0.79274(14) 0.1508(4) 0.3102(2) 0.0408(14) Uani 1 1 d . . .
C28 C 0.81757(13) 0.1187(4) 0.3597(2) 0.0313(12) Uani 1 1 d . . .
C29 C 0.91427(12) 0.2034(4) 0.46117(18) 0.0241(10) Uani 1 1 d . . .
C34 C 0.94893(14) 0.2081(4) 0.4770(2) 0.0336(12) Uani 1 1 d . . .
C33 C 0.96847(13) 0.3030(4) 0.4943(2) 0.0384(13) Uani 1 1 d . . .
C32 C 0.95329(14) 0.3977(4) 0.4940(2) 0.0315(11) Uani 1 1 d . . .
C31 C 0.91823(13) 0.3993(4) 0.47491(19) 0.0270(10) Uani 1 1 d . . .
C30 C 0.89981(12) 0.3039(4) 0.45959(17) 0.0233(10) Uani 1 1 d . . .
C11 C 0.86051(12) -0.2356(4) 0.50315(17) 0.0223(10) Uani 1 1 d . . .
C16 C 0.84936(12) -0.2404(4) 0.53649(19) 0.0266(10) Uani 1 1 d . . .
C15 C 0.83138(14) -0.3282(4) 0.5384(2) 0.0316(11) Uani 1 1 d . . .
C14 C 0.82406(13) -0.4165(4) 0.5066(2) 0.0297(11) Uani 1 1 d . . .
C13 C 0.83476(13) -0.4152(4) 0.47321(19) 0.0287(11) Uani 1 1 d . . .
C12 C 0.85250(12) -0.3255(4) 0.47197(18) 0.0231(10) Uani 1 1 d . . .
N1 N 0.92350(10) -0.0869(3) 0.40223(14) 0.0246(9) Uani 1 1 d . . .
C5 C 0.89951(14) -0.1163(5) 0.35336(19) 0.0355(13) Uani 1 1 d . . .
C6 C 0.86436(13) -0.1385(4) 0.34186(18) 0.0276(11) Uani 1 1 d . . .
C10 C 0.82847(12) -0.1467(4) 0.37227(18) 0.0234(10) Uani 1 1 d . . .
H10 H 0.8257 -0.1410 0.3996 0.028 Uiso 1 1 calc R . .
C9 C 0.79955(13) -0.1701(4) 0.32459(19) 0.0295(11) Uani 1 1 d . . .
H9 H 0.7778 -0.1803 0.3197 0.035 Uiso 1 1 calc R . .
C8 C 0.80344(14) -0.1781(4) 0.2838(2) 0.0350(12) Uani 1 1 d . . .
H8 H 0.7843 -0.1932 0.2508 0.042 Uiso 1 1 calc R . .
C7 C 0.83612(14) -0.1634(4) 0.29292(19) 0.0335(12) Uani 1 1 d . . .
H7 H 0.8393 -0.1701 0.2660 0.040 Uiso 1 1 calc R . .
C3 C 0.9422(2) -0.1081(9) 0.3327(3) 0.092(4) Uani 1 1 d . . .
H3 H 0.9485 -0.1166 0.3092 0.111 Uiso 1 1 calc R . .
C2 C 0.96636(17) -0.0780(7) 0.3820(2) 0.066(2) Uani 1 1 d . . .
H2 H 0.9894 -0.0638 0.3925 0.079 Uiso 1 1 calc R . .
C1 C 0.95643(14) -0.0690(5) 0.4161(2) 0.0353(13) Uani 1 1 d . . .
H1 H 0.9732 -0.0497 0.4500 0.042 Uiso 1 1 calc R . .
B1 B 0.83318(15) 0.3990(4) 0.6698(2) 0.0254(11) Uani 1 1 d . . .
C4 C 0.90788(18) -0.1260(8) 0.3178(3) 0.078(3) Uani 1 1 d . . .
H4 H 0.8908 -0.1445 0.2839 0.093 Uiso 1 1 calc R . .
H300 H 0.9435(17) -0.267(5) 0.480(2) 0.036(18) Uiso 1 1 d . . .
H301 H 0.9168(18) -0.321(6) 0.460(3) 0.05(2) Uiso 1 1 d . . .

loop_
_atom_site_aniso_label
_atom_site_aniso_U_11
_atom_site_aniso_U_22
_atom_site_aniso_U_33
_atom_site_aniso_U_23
_atom_site_aniso_U_13
_atom_site_aniso_U_12
Ru1 0.01713(17) 0.01760(17) 0.01640(17) -0.00170(13) 0.00740(14) 0.00013(13)
Cl1 0.0183(5) 0.0440(7) 0.0193(5) 0.0046(5) 0.0069(5) -0.0012(5)
P1 0.0200(6) 0.0179(6) 0.0197(6) 0.0003(4) 0.0099(5) 0.0016(4)
P2 0.0179(6) 0.0188(6) 0.0177(6) 0.0007(4) 0.0074(5) 0.0017(4)
F44 0.043(3) 0.380(13) 0.072(4) 0.106(6) -0.017(3) -0.078(5)
F21 0.062(2) 0.061(2) 0.051(2) -0.0245(18) 0.0394(19) -0.0290(19)
F28 0.058(2) 0.059(2) 0.039(2) -0.0145(17) 0.0188(18) -0.0301(19)
F27 0.055(2) 0.045(2) 0.0241(17) -0.0046(14) 0.0004(16) 0.0184(17)
F22 0.0438(19) 0.0335(18) 0.063(2) 0.0031(16) 0.0302(18) 0.0005(15)
F23 0.0317(17) 0.055(2) 0.060(2) 0.0056(18) 0.0213(17) 0.0017(16)
F24 0.192(6) 0.117(5) 0.042(3) -0.004(3) 0.064(4) 0.064(4)
F26 0.312(9) 0.055(3) 0.206(7) -0.042(4) 0.242(8) -0.047(4)
F25 0.153(4) 0.039(2) 0.090(3) 0.007(2) 0.093(3) 0.029(3)
F41 0.070(2) 0.0364(18) 0.044(2) -0.0145(15) 0.0379(19) -0.0054(16)
F39 0.057(2) 0.053(2) 0.0391(19) 0.0096(16) 0.0299(18) 0.0219(17)
F40 0.063(2) 0.0297(17) 0.057(2) 0.0062(15) 0.0445(19) 0.0016(15)
F33 0.064(2) 0.053(2) 0.058(2) 0.0123(18) 0.035(2) -0.0139(19)
F35 0.053(2) 0.0279(17) 0.078(3) -0.0108(16) 0.045(2) -0.0049(15)
F34 0.0457(19) 0.0361(19) 0.049(2) -0.0175(15) 0.0183(17) -0.0056(15)
F36 0.078(3) 0.155(5) 0.070(3) -0.025(3) 0.042(3) 0.045(3)
F37 0.069(3) 0.132(5) 0.094(4) -0.034(4) 0.020(3) 0.056(3)
F31 0.0435(18) 0.0213(15) 0.0420(19) -0.0101(13) 0.0105(15) 0.0016(13)
F32 0.059(2) 0.0204(15) 0.0410(18) 0.0058(13) 0.0299(17) 0.0046(14)
F30 0.0452(18) 0.0282(16) 0.062(2) 0.0003(15) 0.0370(17) 0.0072(14)
F29 0.0464(18) 0.0411(18) 0.0291(16) -0.0130(14) 0.0169(15) 0.0040(15)
F10 0.056(2) 0.0260(16) 0.0267(16) -0.0040(12) 0.0148(15) 0.0054(14)
F9 0.058(2) 0.047(2) 0.0263(17) -0.0106(15) 0.0081(16) -0.0087(17)
F8 0.0358(18) 0.079(3) 0.0244(17) 0.0033(17) 0.0037(15) 0.0092(18)
F7 0.0418(18) 0.058(2) 0.0347(18) 0.0138(16) 0.0127(15) 0.0278(17)
F6 0.0378(16) 0.0285(16) 0.0310(16) 0.0016(12) 0.0160(14) 0.0113(13)
F11 0.050(2) 0.076(3) 0.0342(18) 0.0229(17) 0.0274(17) 0.0283(19)
F12 0.096(3) 0.087(3) 0.035(2) 0.029(2) 0.040(2) 0.047(3)
F13 0.073(2) 0.048(2) 0.0207(17) 0.0016(15) -0.0036(17) 0.0337(19)
F14 0.0260(16) 0.040(2) 0.053(2) 0.0035(16) -0.0064(15) 0.0042(14)
F15 0.0243(15) 0.0321(17) 0.0461(19) 0.0095(14) 0.0100(14) 0.0006(13)
F19 0.0287(17) 0.0302(18) 0.119(3) 0.006(2) 0.037(2) -0.0013(14)
F18 0.0373(17) 0.0237(16) 0.056(2) 0.0010(14) 0.0207(16) -0.0084(13)
F17 0.0406(17) 0.0170(14) 0.0487(19) 0.0028(13) 0.0257(15) 0.0047(12)
F16 0.0228(13) 0.0244(14) 0.0309(15) 0.0026(12) 0.0128(12) 0.0051(11)
F20 0.0390(18) 0.0214(16) 0.103(3) 0.0026(17) 0.045(2) 0.0043(14)
F5 0.0387(16) 0.0309(16) 0.0298(15) 0.0009(12) 0.0226(14) 0.0019(13)
F4 0.0479(18) 0.0440(19) 0.0445(18) 0.0077(15) 0.0353(16) -0.0012(15)
F3 0.0466(19) 0.0340(18) 0.056(2) 0.0080(15) 0.0331(17) -0.0078(15)
F2 0.0383(16) 0.0210(15) 0.0451(18) -0.0030(13) 0.0237(15) -0.0054(13)
F1 0.0322(15) 0.0194(14) 0.0325(15) -0.0022(11) 0.0205(13) -0.0010(11)
O1 0.030(2) 0.0190(19) 0.047(2) -0.0008(16) 0.022(2) 0.0008(16)
C62 0.042(3) 0.033(3) 0.028(3) 0.003(2) 0.021(3) 0.006(2)
C44 0.059(4) 0.025(3) 0.025(3) 0.004(2) 0.024(3) 0.006(2)
C41 0.047(3) 0.030(3) 0.041(3) 0.008(2) 0.033(3) 0.007(2)
C65 0.050(3) 0.038(3) 0.019(3) -0.003(2) 0.018(3) 0.001(3)
C68 0.036(3) 0.018(2) 0.022(2) 0.0008(18) 0.013(2) -0.001(2)
C57 0.055(3) 0.020(3) 0.034(3) 0.002(2) 0.030(3) 0.006(2)
F38 0.253(9) 0.093(4) 0.506(16) 0.180(7) 0.334(11) 0.132(5)
N2 0.023(2) 0.0192(19) 0.019(2) -0.0033(15) 0.0078(17) -0.0049(16)
C64 0.049(4) 0.077(5) 0.025(3) 0.009(3) 0.017(3) 0.010(4)
C63 0.042(3) 0.039(3) 0.021(3) 0.003(2) 0.010(2) 0.004(3)
C61 0.037(3) 0.019(2) 0.021(2) -0.0022(18) 0.014(2) -0.001(2)
C37 0.033(3) 0.023(2) 0.016(2) 0.0048(19) 0.011(2) 0.006(2)
C38 0.030(3) 0.032(3) 0.018(2) 0.002(2) 0.012(2) 0.006(2)
C39 0.035(3) 0.031(3) 0.028(3) 0.006(2) 0.017(2) 0.004(2)
C40 0.034(3) 0.045(3) 0.037(3) -0.005(3) 0.022(3) -0.008(3)
C51 0.036(3) 0.029(3) 0.021(3) -0.002(2) 0.009(2) 0.005(2)
C50 0.029(2) 0.027(3) 0.022(2) -0.0004(19) 0.014(2) 0.002(2)
C49 0.026(2) 0.023(2) 0.026(3) 0.0048(19) 0.014(2) 0.0044(19)
C47 0.032(3) 0.021(2) 0.027(3) 0.0012(19) 0.020(2) -0.002(2)
C46 0.027(2) 0.021(2) 0.021(2) 0.0016(18) 0.014(2) -0.0002(19)
C45 0.031(2) 0.020(2) 0.019(2) 0.0008(18) 0.016(2) -0.0012(19)
C52 0.035(3) 0.016(2) 0.022(2) 0.0029(18) 0.014(2) 0.006(2)
C42 0.069(4) 0.029(3) 0.035(3) 0.013(2) 0.039(3) 0.016(3)
C43 0.142(8) 0.032(3) 0.084(6) 0.012(3) 0.097(6) 0.016(4)
C66 0.046(3) 0.022(3) 0.023(3) 0.000(2) 0.017(2) 0.001(2)
C67 0.049(3) 0.031(3) 0.030(3) 0.001(2) 0.025(3) 0.006(2)
F43 0.073(3) 0.140(6) 0.102(4) -0.007(4) 0.009(3) 0.041(4)
F42 0.054(2) 0.165(5) 0.028(2) -0.003(3) 0.0069(19) -0.009(3)
C53 0.035(3) 0.025(2) 0.013(2) -0.0001(18) 0.012(2) 0.001(2)
C60 0.036(3) 0.027(3) 0.024(2) 0.005(2) 0.019(2) 0.006(2)
C58 0.051(3) 0.028(3) 0.038(3) 0.010(2) 0.032(3) 0.013(2)
C55 0.041(3) 0.021(2) 0.022(2) 0.0029(19) 0.018(2) 0.001(2)
C54 0.035(3) 0.021(2) 0.017(2) 0.0005(18) 0.010(2) 0.006(2)
C56 0.046(3) 0.024(3) 0.036(3) -0.001(2) 0.022(3) 0.000(2)
C59 0.072(5) 0.031(3) 0.084(5) 0.010(3) 0.064(5) 0.011(3)
C48 0.029(3) 0.024(3) 0.027(3) 0.002(2) 0.014(2) 0.002(2)
C17 0.023(2) 0.026(2) 0.021(2) 0.0019(19) 0.012(2) 0.0004(19)
C22 0.032(3) 0.029(3) 0.025(3) 0.001(2) 0.016(2) 0.001(2)
C21 0.040(3) 0.043(3) 0.021(3) -0.005(2) 0.013(2) -0.006(3)
C20 0.029(3) 0.053(4) 0.023(3) 0.004(2) 0.010(2) 0.003(3)
C19 0.032(3) 0.040(3) 0.032(3) 0.010(2) 0.017(2) 0.011(2)
C18 0.027(2) 0.031(3) 0.026(3) 0.003(2) 0.015(2) 0.006(2)
C35 0.022(2) 0.021(2) 0.024(2) 0.0030(18) 0.014(2) 0.0028(18)
C36 0.024(2) 0.019(2) 0.026(2) -0.0003(18) 0.015(2) 0.0036(19)
C23 0.033(3) 0.018(2) 0.020(2) -0.0011(18) 0.008(2) 0.010(2)
C24 0.043(3) 0.041(3) 0.026(3) 0.007(2) 0.019(3) 0.020(3)
C25 0.066(4) 0.044(4) 0.027(3) 0.009(2) 0.024(3) 0.026(3)
C26 0.053(4) 0.031(3) 0.018(3) -0.003(2) -0.003(3) 0.023(3)
C27 0.035(3) 0.020(3) 0.035(3) -0.005(2) -0.001(3) 0.003(2)
C28 0.031(3) 0.018(2) 0.027(3) 0.000(2) 0.004(2) 0.003(2)
C29 0.026(2) 0.020(2) 0.024(2) 0.0041(18) 0.012(2) 0.0026(19)
C34 0.032(3) 0.019(3) 0.050(3) 0.007(2) 0.023(3) 0.008(2)
C33 0.026(3) 0.026(3) 0.057(4) 0.009(3) 0.019(3) 0.002(2)
C32 0.032(3) 0.021(3) 0.035(3) 0.005(2) 0.014(2) -0.002(2)
C31 0.035(3) 0.019(2) 0.026(3) 0.0071(19) 0.017(2) 0.006(2)
C30 0.024(2) 0.023(2) 0.019(2) 0.0050(18) 0.010(2) 0.0017(19)
C11 0.021(2) 0.022(2) 0.021(2) 0.0026(18) 0.010(2) 0.0032(19)
C16 0.026(2) 0.026(3) 0.027(3) 0.002(2) 0.014(2) 0.002(2)
C15 0.033(3) 0.035(3) 0.034(3) 0.010(2) 0.023(2) 0.006(2)
C14 0.026(3) 0.025(3) 0.038(3) 0.006(2) 0.018(2) -0.001(2)
C13 0.026(3) 0.024(3) 0.029(3) 0.001(2) 0.011(2) 0.001(2)
C12 0.023(2) 0.020(2) 0.025(2) 0.0049(19) 0.012(2) 0.0048(19)
N1 0.023(2) 0.031(2) 0.0166(19) -0.0051(16) 0.0095(17) -0.0062(17)
C5 0.029(3) 0.052(3) 0.021(3) -0.011(2) 0.011(2) -0.011(2)
C6 0.026(2) 0.031(3) 0.019(2) -0.006(2) 0.008(2) -0.005(2)
C10 0.026(2) 0.017(2) 0.025(2) 0.0007(18) 0.013(2) 0.0020(19)
C9 0.024(2) 0.023(3) 0.030(3) 0.001(2) 0.008(2) -0.005(2)
C8 0.033(3) 0.032(3) 0.025(3) -0.001(2) 0.007(2) -0.007(2)
C7 0.034(3) 0.036(3) 0.023(3) -0.009(2) 0.011(2) -0.013(2)
C3 0.061(5) 0.187(11) 0.044(4) -0.056(5) 0.039(4) -0.057(6)
C2 0.037(3) 0.130(7) 0.040(4) -0.036(4) 0.027(3) -0.036(4)
C1 0.026(3) 0.053(3) 0.025(3) -0.012(2) 0.013(2) -0.011(2)
B1 0.033(3) 0.024(3) 0.018(3) -0.002(2) 0.013(2) 0.002(2)
C4 0.044(4) 0.163(9) 0.027(3) -0.045(4) 0.020(3) -0.041(5)

loop_
_atom_type_symbol
_atom_type_description
_atom_type_scat_dispersion_real
_atom_type_scat_dispersion_imag
_atom_type_scat_source
C C 0.0033 0.0016 'International Tables Vol C Tables 4.2.6.8 and 6.1.1.4'
H H 0.0000 0.0000 'International Tables Vol C Tables 4.2.6.8 and 6.1.1.4'
N N 0.0061 0.0033 'International Tables Vol C Tables 4.2.6.8 and 6.1.1.4'
O O 0.0106 0.0060 'International Tables Vol C Tables 4.2.6.8 and 6.1.1.4'
B B 0.0013 0.0007 'International Tables Vol C Tables 4.2.6.8 and 6.1.1.4'
F F 0.0171 0.0103 'International Tables Vol C Tables 4.2.6.8 and 6.1.1.4'
P P 0.1023 0.0942 'International Tables Vol C Tables 4.2.6.8 and 6.1.1.4'
Cl Cl 0.1484 0.1585 'International Tables Vol C Tables 4.2.6.8 and 6.1.1.4'
Ru Ru -1.2594 0.8363 'International Tables Vol C Tables 4.2.6.8 and 6.1.1.4'

loop_
_geom_angle_atom_site_label_1
_geom_angle_atom_site_label_2
_geom_angle_atom_site_label_3
_geom_angle
N2 Ru1 N1 78.57(15)
N2 Ru1 O1 89.12(16)
N1 Ru1 O1 78.76(15)
N2 Ru1 P2 89.76(11)
N1 Ru1 P2 98.73(12)
O1 Ru1 P2 177.42(11)
N2 Ru1 P1 100.28(11)
N1 Ru1 P1 175.69(11)
O1 Ru1 P1 97.09(11)
P2 Ru1 P1 85.39(4)
N2 Ru1 Cl1 167.87(11)
N1 Ru1 Cl1 91.83(10)
O1 Ru1 Cl1 81.68(12)
P2 Ru1 Cl1 99.11(3)
P1 Ru1 Cl1 88.74(3)
C35 P1 C17 108.4(2)
C35 P1 C11 101.6(2)
C17 P1 C11 98.3(2)
C35 P1 Ru1 109.32(15)
C17 P1 Ru1 113.36(15)
C11 P1 Ru1 124.40(15)
C36 P2 C23 107.6(2)
C36 P2 C29 98.3(2)
C23 P2 C29 97.1(2)
C36 P2 Ru1 110.49(15)
C23 P2 Ru1 113.65(15)
C29 P2 Ru1 127.40(15)
Ru1 O1 H300 109(5)
Ru1 O1 H301 132(5)
H300 O1 H301 98(6)
C61 C62 C63 122.5(5)
C61 C62 H62 118.7
C63 C62 H62 118.7
C37 C44 C42 121.8(5)
C37 C44 H44 119.1
C42 C44 H44 119.1
C39 C41 C42 117.8(5)
C39 C41 H41 121.1
C42 C41 H41 121.1
C66 C65 C63 118.7(5)
C66 C65 H65 120.6
C63 C65 H65 120.6
C66 C68 C61 121.2(5)
C66 C68 H68 119.4
C61 C68 H68 119.4
C55 C57 C58 118.1(5)
C55 C57 H57 120.9
C58 C57 H57 120.9
C10 N2 C6 117.8(4)
C10 N2 Ru1 127.4(3)
C6 N2 Ru1 114.8(3)
F44 C64 F42 116.7(7)
F44 C64 F43 101.0(8)
F42 C64 F43 95.7(6)
F44 C64 C63 116.2(5)
F42 C64 C63 113.8(6)
F43 C64 C63 110.1(6)
C65 C63 C62 120.3(5)
C65 C63 C64 120.3(5)
C62 C63 C64 119.2(5)
C62 C61 C68 116.1(4)
C62 C61 B1 120.3(4)
C68 C61 B1 123.4(4)
C44 C37 C38 115.3(5)
C44 C37 B1 122.7(5)
C38 C37 B1 121.8(4)
C39 C38 C37 122.7(5)
C39 C38 H38 118.6
C37 C38 H38 118.6
C41 C39 C38 120.7(5)
C41 C39 C40 119.0(5)
C38 C39 C40 120.3(5)
F21 C40 F22 106.9(5)
F21 C40 F23 107.4(4)
F22 C40 F23 105.5(4)
F21 C40 C39 113.1(4)
F22 C40 C39 112.3(5)
F23 C40 C39 111.2(5)
F27 C51 F29 106.7(4)
F27 C51 F28 105.5(4)
F29 C51 F28 105.9(4)
F27 C51 C50 113.1(4)
F29 C51 C50 112.9(4)
F28 C51 C50 112.1(4)
C49 C50 C52 121.0(5)
C49 C50 C51 119.9(4)
C52 C50 C51 119.1(4)
C50 C49 C47 118.0(4)
C50 C49 H49 121.0
C47 C49 H49 121.0
C46 C47 C49 120.3(4)
C46 C47 C48 121.2(4)
C49 C47 C48 118.5(4)
C47 C46 C45 122.7(4)
C47 C46 H46 118.7
C45 C46 H46 118.7
C52 C45 C46 115.6(4)
C52 C45 B1 122.8(4)
C46 C45 B1 121.0(4)
C50 C52 C45 122.4(4)
C50 C52 H52 118.8
C45 C52 H52 118.8
C41 C42 C44 121.5(5)
C41 C42 C43 120.6(6)
C44 C42 C43 117.8(6)
F24 C43 F25 105.5(7)
F24 C43 F26 106.5(6)
F25 C43 F26 105.8(7)
F24 C43 C42 114.1(7)
F25 C43 C42 112.8(5)
F26 C43 C42 111.5(6)
C65 C66 C68 121.1(5)
C65 C66 C67 119.1(5)
C68 C66 C67 119.9(5)
F39 C67 F40 106.0(5)
F39 C67 F41 105.7(4)
F40 C67 F41 105.3(4)
F39 C67 C66 114.5(4)
F40 C67 C66 112.7(4)
F41 C67 C66 112.0(5)
C60 C53 C54 116.3(4)
C60 C53 B1 124.0(5)
C54 C53 B1 119.5(4)
C53 C60 C58 122.2(5)
C53 C60 H60 118.9
C58 C60 H60 118.9
C57 C58 C60 120.7(5)
C57 C58 C59 119.3(5)
C60 C58 C59 120.0(5)
C57 C55 C54 121.2(5)
C57 C55 C56 118.4(5)
C54 C55 C56 120.3(5)
C55 C54 C53 121.5(5)
C55 C54 H54 119.2
C53 C54 H54 119.2
F35 C56 F34 107.1(5)
F35 C56 F33 106.2(5)
F34 C56 F33 105.5(4)
F35 C56 C55 113.5(4)
F34 C56 C55 112.0(5)
F33 C56 C55 111.9(5)
F38 C59 F36 109.8(7)
F38 C59 F37 105.5(8)
F36 C59 F37 99.8(6)
F38 C59 C58 114.5(5)
F36 C59 C58 112.9(6)
F37 C59 C58 113.2(5)
F31 C48 F32 106.9(4)
F31 C48 F30 106.1(4)
F32 C48 F30 105.3(4)
F31 C48 C47 113.4(4)
F32 C48 C47 113.0(4)
F30 C48 C47 111.6(4)
C22 C17 C18 115.3(4)
C22 C17 P1 125.5(4)
C18 C17 P1 118.5(4)
F10 C22 C21 116.4(5)
F10 C22 C17 121.4(4)
C21 C22 C17 122.1(5)
F9 C21 C20 119.3(5)
F9 C21 C22 120.1(5)
C20 C21 C22 120.6(5)
F8 C20 C21 119.8(5)
F8 C20 C19 121.3(5)
C21 C20 C19 119.0(5)
F7 C19 C18 121.2(5)
F7 C19 C20 119.9(5)
C18 C19 C20 118.9(5)
F6 C18 C19 117.2(4)
F6 C18 C17 118.7(4)
C19 C18 C17 124.1(5)
C36 C35 P1 110.5(3)
C36 C35 H35A 109.6
P1 C35 H35A 109.6
C36 C35 H35B 109.6
P1 C35 H35B 109.6
H35A C35 H35B 108.1
C35 C36 P2 113.2(3)
C35 C36 H36A 108.9
P2 C36 H36A 108.9
C35 C36 H36B 108.9
P2 C36 H36B 108.9
H36A C36 H36B 107.8
C28 C23 C24 116.1(5)
C28 C23 P2 125.0(4)
C24 C23 P2 118.8(4)
F11 C24 C25 118.2(5)
F11 C24 C23 119.5(4)
C25 C24 C23 122.3(5)
F12 C25 C26 121.0(5)
F12 C25 C24 119.7(6)
C26 C25 C24 119.3(6)
F13 C26 C27 119.7(6)
F13 C26 C25 120.2(6)
C27 C26 C25 120.1(5)
F14 C27 C26 120.3(5)
F14 C27 C28 119.9(6)
C26 C27 C28 119.7(6)
F15 C28 C27 116.4(5)
F15 C28 C23 121.1(4)
C27 C28 C23 122.5(5)
C34 C29 C30 114.1(4)
C34 C29 P2 125.7(4)
C30 C29 P2 120.1(3)
F20 C34 C29 120.1(5)
F20 C34 C33 117.0(4)
C29 C34 C33 122.8(5)
F19 C33 C32 120.7(5)
F19 C33 C34 119.2(5)
C32 C33 C34 120.1(5)
F18 C32 C33 120.6(5)
F18 C32 C31 120.0(4)
C33 C32 C31 119.4(5)
F17 C31 C30 121.5(4)
F17 C31 C32 119.2(4)
C30 C31 C32 119.3(4)
F16 C30 C31 116.3(4)
F16 C30 C29 119.8(4)
C31 C30 C29 124.0(4)
C12 C11 C16 115.4(4)
C12 C11 P1 124.5(3)
C16 C11 P1 119.9(4)
F5 C16 C15 116.9(4)
F5 C16 C11 120.3(4)
C15 C16 C11 122.8(5)
F4 C15 C16 120.5(5)
F4 C15 C14 119.8(5)
C16 C15 C14 119.7(5)
F3 C14 C13 120.5(5)
F3 C14 C15 120.1(5)
C13 C14 C15 119.4(4)
F2 C13 C14 120.5(4)
F2 C13 C12 120.0(4)
C14 C13 C12 119.5(5)
F1 C12 C11 120.6(4)
F1 C12 C13 116.1(4)
C11 C12 C13 123.3(4)
C1 N1 C5 118.7(4)
C1 N1 Ru1 126.2(3)
C5 N1 Ru1 114.6(3)
N1 C5 C4 121.5(5)
N1 C5 C6 115.2(4)
C4 C5 C6 123.3(5)
N2 C6 C7 120.6(5)
N2 C6 C5 116.6(4)
C7 C6 C5 122.7(5)
N2 C10 C9 124.1(5)
N2 C10 H10 118.0
C9 C10 H10 118.0
C10 C9 C8 118.3(5)
C10 C9 H9 120.8
C8 C9 H9 120.8
C7 C8 C9 118.7(5)
C7 C8 H8 120.6
C9 C8 H8 120.6
C8 C7 C6 120.4(5)
C8 C7 H7 119.8
C6 C7 H7 119.8
C2 C3 C4 119.0(6)
C2 C3 H3 120.5
C4 C3 H3 120.5
C3 C2 C1 119.1(6)
C3 C2 H2 120.4
C1 C2 H2 120.4
N1 C1 C2 122.3(5)
N1 C1 H1 118.9
C2 C1 H1 118.9
C37 B1 C53 113.1(4)
C37 B1 C45 104.4(4)
C53 B1 C45 111.6(4)
C37 B1 C61 110.6(4)
C53 B1 C61 104.3(4)
C45 B1 C61 112.9(4)
C5 C4 C3 119.4(6)
C5 C4 H4 120.3
C3 C4 H4 120.3

loop_
_geom_bond_atom_site_label_1
_geom_bond_atom_site_label_2
_geom_bond_distance
Ru1 N2 2.067(4)
Ru1 N1 2.117(4)
Ru1 O1 2.183(4)
Ru1 P2 2.2392(11)
Ru1 P1 2.2862(12)
Ru1 Cl1 2.3722(11)
P1 C35 1.830(4)
P1 C17 1.836(5)
P1 C11 1.849(5)
P2 C36 1.836(5)
P2 C23 1.841(5)
P2 C29 1.857(5)
F44 C64 1.196(8)
F21 C40 1.324(6)
F28 C51 1.343(6)
F27 C51 1.330(6)
F22 C40 1.333(7)
F23 C40 1.352(6)
F24 C43 1.292(11)
F26 C43 1.349(9)
F25 C43 1.306(8)
F41 C67 1.344(6)
F39 C67 1.335(6)
F40 C67 1.342(6)
F33 C56 1.342(6)
F35 C56 1.328(6)
F34 C56 1.332(6)
F36 C59 1.284(8)
F37 C59 1.330(9)
F31 C48 1.329(6)
F32 C48 1.332(6)
F30 C48 1.349(6)
F29 C51 1.332(6)
F10 C22 1.338(6)
F9 C21 1.346(6)
F8 C20 1.335(6)
F7 C19 1.334(6)
F6 C18 1.356(6)
F11 C24 1.338(6)
F12 C25 1.336(7)
F13 C26 1.333(6)
F14 C27 1.346(7)
F15 C28 1.339(6)
F19 C33 1.348(6)
F18 C32 1.333(6)
F17 C31 1.330(5)
F16 C30 1.356(5)
F20 C34 1.339(6)
F5 C16 1.332(6)
F4 C15 1.327(6)
F3 C14 1.330(6)
F2 C13 1.329(6)
F1 C12 1.342(5)
O1 H300 0.80(6)
O1 H301 0.81(7)
C62 C61 1.384(7)
C62 C63 1.387(7)
C62 H62 0.9300
C44 C37 1.391(7)
C44 C42 1.391(8)
C44 H44 0.9300
C41 C39 1.374(7)
C41 C42 1.380(8)
C41 H41 0.9300
C65 C66 1.369(8)
C65 C63 1.380(8)
C65 H65 0.9300
C68 C66 1.393(7)
C68 C61 1.407(7)
C68 H68 0.9300
C57 C55 1.378(7)
C57 C58 1.388(8)
C57 H57 0.9300
F38 C59 1.242(8)
N2 C10 1.333(6)
N2 C6 1.363(6)
C64 F42 1.288(7)
C64 F43 1.351(9)
C64 C63 1.481(9)
C61 B1 1.645(7)
C37 C38 1.405(7)
C37 B1 1.623(8)
C38 C39 1.385(7)
C38 H38 0.9300
C39 C40 1.501(8)
C51 C50 1.487(7)
C50 C49 1.377(7)
C50 C52 1.387(7)
C49 C47 1.395(7)
C49 H49 0.9300
C47 C46 1.384(7)
C47 C48 1.475(7)
C46 C45 1.398(7)
C46 H46 0.9300
C45 C52 1.391(7)
C45 B1 1.635(7)
C52 H52 0.9300
C42 C43 1.494(8)
C66 C67 1.482(8)
C53 C60 1.388(7)
C53 C54 1.407(7)
C53 B1 1.626(7)
C60 C58 1.395(7)
C60 H60 0.9300
C58 C59 1.491(8)
C55 C54 1.392(7)
C55 C56 1.486(8)
C54 H54 0.9300
C17 C22 1.374(7)
C17 C18 1.380(7)
C22 C21 1.367(7)
C21 C20 1.368(8)
C20 C19 1.375(8)
C19 C18 1.356(7)
C35 C36 1.519(6)
C35 H35A 0.9700
C35 H35B 0.9700
C36 H36A 0.9700
C36 H36B 0.9700
C23 C28 1.374(7)
C23 C24 1.394(7)
C24 C25 1.372(8)
C25 C26 1.371(9)
C26 C27 1.364(9)
C27 C28 1.372(7)
C29 C34 1.378(7)
C29 C30 1.386(7)
C34 C33 1.383(7)
C33 C32 1.350(7)
C32 C31 1.369(7)
C31 C30 1.365(7)
C11 C12 1.378(7)
C11 C16 1.389(7)
C16 C15 1.376(7)
C15 C14 1.379(7)
C14 C13 1.371(7)
C13 C12 1.381(7)
N1 C1 1.337(6)
N1 C5 1.343(6)
C5 C4 1.362(8)
C5 C6 1.468(7)
C6 C7 1.382(7)
C10 C9 1.366(7)
C10 H10 0.9300
C9 C8 1.381(8)
C9 H9 0.9300
C8 C7 1.372(7)
C8 H8 0.9300
C7 H7 0.9300
C3 C2 1.356(9)
C3 C4 1.388(9)
C3 H3 0.9300
C2 C1 1.373(8)
C2 H2 0.9300
C1 H1 0.9300
C4 H4 0.9300
